data_7117648
loop_
_publ_author_name
'Hiroaki Kotani'
'Tomomi Yagi'
'Tomoya Ishizuka'
'Takahiko Kojima'

_publ_section_title
;
 Enhancement of 4-electron O2 reduction by a Cu(II)-pyridylamine complex
 via protonation of a pendant pyridine in the second coordination sphere
 in water
;
_journal_name_full Chem.Commun.
_journal_page_first 13385
_journal_paper_doi 10.1039/C5cc03012A
_journal_volume 51
_journal_year 2015
_chemical_formula_sum 'C19 H21 B2 Cu F8 N4'
_chemical_formula_weight 542.56
_chemical_name_systematic
;
 ?
;
_space_group_crystal_system monoclinic
_space_group_IT_number 14
_space_group_name_Hall '-P 2ybc'
_space_group_name_H-M_alt 'P 1 21/c 1'
_symmetry_space_group_name_Hall '-P 2ybc'
_symmetry_space_group_name_H-M 'P 1 21/c 1'
_atom_sites_solution_hydrogens geom
_audit_creation_method SHELXL-2013
_audit_update_record
;
2015-04-08 deposited with the CCDC.
2015-07-13 downloaded from the CCDC.
;
_cell_angle_alpha 90
_cell_angle_beta 97.731(7)
_cell_angle_gamma 90
_cell_formula_units_Z 4
_cell_length_a 14.516(7)
_cell_length_b 9.366(4)
_cell_length_c 15.706(7)
_cell_measurement_temperature 120(2)
_cell_volume 2115.9(17)
_computing_structure_refinement 'SHELXL-2013 (Sheldrick, 2013)'
_diffrn_ambient_temperature 120(2)
_diffrn_measured_fraction_theta_full 0.750
_diffrn_measured_fraction_theta_max 0.998
_diffrn_radiation_type MoK\a
_diffrn_radiation_wavelength 0.71073
_diffrn_reflns_av_R_equivalents 0.0817
_diffrn_reflns_av_unetI/netI 0.0946
_diffrn_reflns_laue_measured_fraction_full 0.750
_diffrn_reflns_laue_measured_fraction_max 0.998
_diffrn_reflns_limit_h_max 15
_diffrn_reflns_limit_h_min -15
_diffrn_reflns_limit_k_max 9
_diffrn_reflns_limit_k_min -10
_diffrn_reflns_limit_l_max 11
_diffrn_reflns_limit_l_min -17
_diffrn_reflns_number 8041
_diffrn_reflns_point_group_measured_fraction_full 0.750
_diffrn_reflns_point_group_measured_fraction_max 0.998
_diffrn_reflns_theta_full 25.242
_diffrn_reflns_theta_max 22.816
_diffrn_reflns_theta_min 1.416
_exptl_absorpt_coefficient_mu 1.118
_exptl_crystal_colour turcoise
_exptl_crystal_density_diffrn 1.703
_exptl_crystal_description prismatic
_exptl_crystal_F_000 1096
_refine_diff_density_max 0.470
_refine_diff_density_min -0.330
_refine_diff_density_rms 0.099
_refine_ls_extinction_coef .
_refine_ls_extinction_method none
_refine_ls_goodness_of_fit_ref 0.886
_refine_ls_hydrogen_treatment constr
_refine_ls_matrix_type full
_refine_ls_number_parameters 308
_refine_ls_number_reflns 2872
_refine_ls_number_restraints 0
_refine_ls_restrained_S_all 0.886
_refine_ls_R_factor_all 0.0962
_refine_ls_R_factor_gt 0.0508
_refine_ls_shift/su_max 0.001
_refine_ls_shift/su_mean 0.000
_refine_ls_structure_factor_coef Fsqd
_refine_ls_weighting_details 'w=1/[\s^2^(Fo^2^)+(0.1000P)^2^] where P=(Fo^2^+2Fc^2^)/3'
_refine_ls_weighting_scheme calc
_refine_ls_wR_factor_gt 0.1275
_refine_ls_wR_factor_ref 0.1505
_reflns_Friedel_coverage 0.000
_reflns_friedel_fraction_full .
_reflns_friedel_fraction_max .
_reflns_number_gt 1880
_reflns_number_total 2872
_reflns_threshold_expression 'I > 2\s(I)'
_cod_data_source_file c5cc03012a2_3.cif
_cod_data_source_block Yagi13
_cod_database_code 7117648
_shelx_space_group_comment
;
The symmetry employed for this shelxl refinement is uniquely defined
by the following loop, which should always be used as a source of
symmetry information in preference to the above space-group names.
They are only intended as comments.
;
_shelxl_version_number 2013-4

loop_
_space_group_symop_operation_xyz
'x, y, z'
'-x, y+1/2, -z+1/2'
'-x, -y, -z'
'x, -y-1/2, z-1/2'

loop_
_atom_site_label
_atom_site_type_symbol
_atom_site_fract_x
_atom_site_fract_y
_atom_site_fract_z
_atom_site_U_iso_or_equiv
_atom_site_adp_type
_atom_site_occupancy
_atom_site_site_symmetry_order
_atom_site_calc_flag
_atom_site_refinement_flags_posn
_atom_site_refinement_flags_adp
_atom_site_refinement_flags_occupancy
_atom_site_disorder_assembly
_atom_site_disorder_group
Cu1 Cu 0.25558(5) 0.13092(8) 0.83433(5) 0.0224(3) Uani 1 1 d . . . . .
F1 F 0.3802(2) 0.0554(4) 0.7580(2) 0.0295(9) Uani 1 1 d . . . . .
F2 F 0.4096(3) -0.1836(4) 0.7667(3) 0.0433(11) Uani 1 1 d . . . . .
F3 F 0.5069(3) -0.0334(4) 0.7075(3) 0.0401(11) Uani 1 1 d . . . . .
F4 F 0.5024(3) -0.0276(4) 0.8518(2) 0.0436(11) Uani 1 1 d . . . . .
F5 F 0.1211(3) 0.1943(4) 0.9135(3) 0.0404(10) Uani 1 1 d . . . . .
F6 F 0.0512(3) 0.3988(4) 0.8599(3) 0.0503(12) Uani 1 1 d . . . . .
F7 F -0.0168(3) 0.2596(5) 0.9535(3) 0.0666(15) Uani 1 1 d . . . . .
F8 F 0.1127(3) 0.3855(4) 0.9996(3) 0.0531(12) Uani 1 1 d . . . . .
N1 N 0.1576(3) 0.0364(5) 0.7478(3) 0.0243(13) Uani 1 1 d . . . . .
N2 N 0.2565(3) -0.0595(5) 0.8925(3) 0.0198(12) Uani 1 1 d . . . . .
N3 N 0.2288(4) 0.2982(5) 0.7567(3) 0.0254(13) Uani 1 1 d . . . . .
N4 N 0.6522(4) -0.2217(5) 1.0756(3) 0.0232(13) Uani 1 1 d . . . . .
C1 C 0.1114(5) -0.0708(8) 0.7971(5) 0.0361(19) Uani 1 1 d . . . . .
H1 H 0.0794 -0.1427 0.7575 0.043 Uiso 1 1 calc R U . . .
H2 H 0.0644 -0.0235 0.8276 0.043 Uiso 1 1 calc R U . . .
C2 C 0.1828(4) -0.1426(7) 0.8607(4) 0.0270(16) Uani 1 1 d . . . . .
C3 C 0.1770(5) -0.2818(7) 0.8897(5) 0.0362(19) Uani 1 1 d . . . . .
H3 H 0.1260 -0.3404 0.8673 0.043 Uiso 1 1 calc R U . . .
C4 C 0.2456(4) -0.3351(7) 0.9510(4) 0.0305(18) Uani 1 1 d . . . . .
H4 H 0.2408 -0.4299 0.9714 0.037 Uiso 1 1 calc R U . . .
C5 C 0.3206(4) -0.2526(7) 0.9828(4) 0.0253(16) Uani 1 1 d . . . . .
C6 C 0.3221(4) -0.1135(6) 0.9513(4) 0.0227(16) Uani 1 1 d . . . . .
H5 H 0.3728 -0.0538 0.9729 0.027 Uiso 1 1 calc R U . . .
C7 C 0.0953(5) 0.1503(7) 0.7090(4) 0.0324(18) Uani 1 1 d . . . . .
H6 H 0.0472 0.1712 0.7464 0.039 Uiso 1 1 calc R U . . .
H7 H 0.0636 0.1187 0.6524 0.039 Uiso 1 1 calc R U . . .
C8 C 0.1510(4) 0.2818(7) 0.6984(4) 0.0265(16) Uani 1 1 d . . . . .
C9 C 0.1244(5) 0.3849(7) 0.6369(4) 0.0333(18) Uani 1 1 d . . . . .
H8 H 0.0714 0.3702 0.5954 0.040 Uiso 1 1 calc R U . . .
C10 C 0.1762(5) 0.5114(7) 0.6360(5) 0.0370(19) Uani 1 1 d . . . . .
H9 H 0.1577 0.5847 0.5955 0.044 Uiso 1 1 calc R U . . .
C11 C 0.2545(5) 0.5264(7) 0.6953(4) 0.0334(18) Uani 1 1 d . . . . .
H10 H 0.2922 0.6094 0.6956 0.040 Uiso 1 1 calc R U . . .
C12 C 0.2773(5) 0.4186(7) 0.7544(5) 0.0338(18) Uani 1 1 d . . . . .
H11 H 0.3307 0.4310 0.7958 0.041 Uiso 1 1 calc R U . . .
C13 C 0.3963(4) -0.3070(7) 1.0494(4) 0.0271(16) Uani 1 1 d . . . . .
H12 H 0.3853 -0.4098 1.0590 0.032 Uiso 1 1 calc R U . . .
H13 H 0.3920 -0.2566 1.1042 0.032 Uiso 1 1 calc R U . . .
C14 C 0.4942(4) -0.2890(6) 1.0270(4) 0.0223(16) Uani 1 1 d . . . . .
C15 C 0.5170(5) -0.3133(7) 0.9457(4) 0.0299(17) Uani 1 1 d . . . . .
H14 H 0.4708 -0.3440 0.9008 0.036 Uiso 1 1 calc R U . . .
C16 C 0.6080(5) -0.2926(7) 0.9300(4) 0.0298(17) Uani 1 1 d . . . . .
H15 H 0.6247 -0.3099 0.8745 0.036 Uiso 1 1 calc R U . . .
C17 C 0.6733(4) -0.2469(7) 0.9953(4) 0.0232(16) Uani 1 1 d . . . . .
H16 H 0.7354 -0.2325 0.9842 0.028 Uiso 1 1 calc R U . . .
C18 C 0.5638(4) -0.2443(6) 1.0902(4) 0.0183(15) Uani 1 1 d . . . . .
H17 H 0.5487 -0.2289 1.1465 0.022 Uiso 1 1 calc R U . . .
B1 B 0.4513(6) -0.0502(8) 0.7707(5) 0.0277(19) Uani 1 1 d . . . . .
B2 B 0.0643(5) 0.3096(9) 0.9325(6) 0.032(2) Uani 1 1 d . . . . .
C19 C 0.1991(5) -0.0386(8) 0.6771(5) 0.042(2) Uani 1 1 d . . . . .
H18 H 0.2433 -0.1111 0.7021 0.062 Uiso 1 1 calc R U . . .
H19 H 0.2314 0.0310 0.6452 0.062 Uiso 1 1 calc R U . . .
H20 H 0.1495 -0.0845 0.6380 0.062 Uiso 1 1 calc R U . . .

loop_
_atom_site_aniso_label
_atom_site_aniso_U_11
_atom_site_aniso_U_22
_atom_site_aniso_U_33
_atom_site_aniso_U_23
_atom_site_aniso_U_13
_atom_site_aniso_U_12
Cu1 0.0182(4) 0.0218(4) 0.0257(5) 0.0022(4) -0.0024(3) -0.0013(4)
F1 0.030(2) 0.030(2) 0.028(2) -0.0006(18) 0.0045(18) 0.0047(18)
F2 0.059(3) 0.031(2) 0.038(3) 0.0013(19) -0.001(2) -0.002(2)
F3 0.039(2) 0.042(2) 0.041(3) -0.004(2) 0.010(2) 0.008(2)
F4 0.055(3) 0.039(2) 0.033(2) -0.0012(19) -0.010(2) 0.012(2)
F5 0.033(2) 0.043(2) 0.046(3) -0.003(2) 0.009(2) 0.0103(19)
F6 0.053(3) 0.053(3) 0.042(3) 0.010(2) -0.004(2) 0.013(2)
F7 0.036(3) 0.057(3) 0.109(4) 0.002(3) 0.017(3) -0.004(2)
F8 0.064(3) 0.048(3) 0.043(3) -0.004(2) -0.005(2) 0.003(2)
N1 0.023(3) 0.023(3) 0.026(3) 0.002(3) -0.002(3) 0.005(2)
N2 0.012(3) 0.027(3) 0.019(3) 0.004(2) -0.002(2) -0.002(2)
N3 0.023(3) 0.026(3) 0.027(3) -0.001(3) 0.004(3) 0.000(3)
N4 0.026(3) 0.016(3) 0.027(3) 0.002(2) 0.001(3) 0.001(2)
C1 0.027(4) 0.034(4) 0.042(5) 0.010(4) -0.012(4) -0.013(3)
C2 0.020(4) 0.031(4) 0.030(4) 0.000(3) 0.002(3) -0.006(3)
C3 0.027(4) 0.032(4) 0.046(5) 0.007(4) -0.005(4) -0.014(3)
C4 0.023(4) 0.026(4) 0.040(4) 0.012(3) -0.005(4) -0.003(3)
C5 0.019(4) 0.029(4) 0.028(4) -0.002(3) 0.003(3) -0.002(3)
C6 0.018(3) 0.019(4) 0.031(4) -0.007(3) 0.002(3) -0.006(3)
C7 0.034(4) 0.031(4) 0.029(4) 0.004(3) -0.006(3) -0.002(3)
C8 0.027(4) 0.027(4) 0.024(4) 0.003(3) 0.002(3) 0.002(3)
C9 0.031(4) 0.038(4) 0.032(4) 0.010(4) 0.004(3) 0.005(3)
C10 0.046(5) 0.035(4) 0.032(4) 0.012(3) 0.013(4) 0.008(4)
C11 0.023(4) 0.032(4) 0.043(5) 0.009(4) -0.004(4) -0.004(3)
C12 0.029(4) 0.028(4) 0.043(5) 0.002(4) 0.001(4) -0.003(3)
C13 0.022(4) 0.025(4) 0.034(4) 0.006(3) 0.001(3) 0.002(3)
C14 0.018(4) 0.017(3) 0.030(4) 0.006(3) -0.001(3) -0.001(3)
C15 0.030(4) 0.028(4) 0.028(4) -0.002(3) -0.007(3) 0.008(3)
C16 0.035(5) 0.029(4) 0.025(4) -0.001(3) 0.002(4) 0.011(3)
C17 0.016(4) 0.024(4) 0.030(4) 0.001(3) 0.001(3) 0.004(3)
C18 0.021(4) 0.013(3) 0.021(4) 0.003(3) 0.004(3) 0.002(3)
B1 0.042(5) 0.019(4) 0.022(5) 0.003(3) 0.005(4) 0.004(4)
B2 0.015(4) 0.044(5) 0.039(5) 0.000(4) 0.005(4) 0.006(4)
C19 0.045(5) 0.035(4) 0.042(5) -0.001(4) 0.000(4) 0.001(4)

loop_
_atom_type_symbol
_atom_type_description
_atom_type_scat_dispersion_real
_atom_type_scat_dispersion_imag
_atom_type_scat_source
C C 0.0033 0.0016 'International Tables Vol C Tables 4.2.6.8 and 6.1.1.4'
H H 0.0000 0.0000 'International Tables Vol C Tables 4.2.6.8 and 6.1.1.4'
B B 0.0013 0.0007 'International Tables Vol C Tables 4.2.6.8 and 6.1.1.4'
N N 0.0061 0.0033 'International Tables Vol C Tables 4.2.6.8 and 6.1.1.4'
F F 0.0171 0.0103 'International Tables Vol C Tables 4.2.6.8 and 6.1.1.4'
Cu Cu 0.3201 1.2651 'International Tables Vol C Tables 4.2.6.8 and 6.1.1.4'

loop_
_geom_angle_atom_site_label_1
_geom_angle_atom_site_label_2
_geom_angle_atom_site_label_3
_geom_angle
_geom_angle_site_symmetry_1
_geom_angle_site_symmetry_3
N3 Cu1 N4 98.9(2) . 3_657
N3 Cu1 N2 165.6(2) . .
N4 Cu1 N2 95.3(2) 3_657 .
N3 Cu1 N1 82.6(2) . .
N4 Cu1 N1 177.0(2) 3_657 .
N2 Cu1 N1 83.0(2) . .
N3 Cu1 F1 91.36(17) . .
N4 Cu1 F1 90.03(18) 3_657 .
N2 Cu1 F1 90.38(17) . .
N1 Cu1 F1 92.53(17) . .
B1 F1 Cu1 135.5(4) . .
C7 N1 C1 114.3(5) . .
C7 N1 C19 108.5(5) . .
C1 N1 C19 108.8(5) . .
C7 N1 Cu1 107.2(4) . .
C1 N1 Cu1 105.7(4) . .
C19 N1 Cu1 112.5(4) . .
C6 N2 C2 119.3(5) . .
C6 N2 Cu1 127.9(4) . .
C2 N2 Cu1 112.6(4) . .
C12 N3 C8 118.0(6) . .
C12 N3 Cu1 128.5(5) . .
C8 N3 Cu1 113.5(4) . .
C18 N4 C17 118.0(5) . .
C18 N4 Cu1 120.5(4) . 3_657
C17 N4 Cu1 121.1(4) . 3_657
N1 C1 C2 109.4(5) . .
N2 C2 C3 119.8(6) . .
N2 C2 C1 115.2(6) . .
C3 C2 C1 125.0(6) . .
C4 C3 C2 119.9(6) . .
C5 C4 C3 120.8(6) . .
C4 C5 C6 116.5(6) . .
C4 C5 C13 122.2(6) . .
C6 C5 C13 121.3(6) . .
N2 C6 C5 123.8(6) . .
N1 C7 C8 109.3(5) . .
N3 C8 C9 121.2(6) . .
N3 C8 C7 115.5(5) . .
C9 C8 C7 123.3(6) . .
C8 C9 C10 119.8(7) . .
C11 C10 C9 118.3(6) . .
C10 C11 C12 118.7(6) . .
N3 C12 C11 123.9(6) . .
C5 C13 C14 114.9(6) . .
C15 C14 C18 118.2(6) . .
C15 C14 C13 123.0(6) . .
C18 C14 C13 118.9(6) . .
C14 C15 C16 119.5(6) . .
C17 C16 C15 119.3(7) . .
N4 C17 C16 122.0(6) . .
N4 C18 C14 123.0(6) . .
F3 B1 F2 111.5(6) . .
F3 B1 F4 110.5(6) . .
F2 B1 F4 110.6(6) . .
F3 B1 F1 107.7(5) . .
F2 B1 F1 108.4(6) . .
F4 B1 F1 108.0(6) . .
F7 B2 F8 111.2(7) . .
F7 B2 F6 112.1(6) . .
F8 B2 F6 108.2(6) . .
F7 B2 F5 109.8(7) . .
F8 B2 F5 107.6(6) . .
F6 B2 F5 107.6(6) . .

loop_
_geom_bond_atom_site_label_1
_geom_bond_atom_site_label_2
_geom_bond_distance
_geom_bond_site_symmetry_2
Cu1 N3 1.992(5) .
Cu1 N4 2.001(5) 3_657
Cu1 N2 2.003(5) .
Cu1 N1 2.034(5) .
Cu1 F1 2.407(4) .
F1 B1 1.424(8) .
F2 B1 1.387(9) .
F3 B1 1.371(9) .
F4 B1 1.400(8) .
F5 B2 1.414(9) .
F6 B2 1.406(9) .
F7 B2 1.348(9) .
F8 B2 1.383(9) .
N1 C7 1.476(8) .
N1 C1 1.483(8) .
N1 C19 1.506(9) .
N2 C6 1.334(7) .
N2 C2 1.362(8) .
N3 C12 1.332(8) .
N3 C8 1.364(8) .
N4 C18 1.350(8) .
N4 C17 1.359(8) .
N4 Cu1 2.001(5) 3_657
C1 C2 1.498(9) .
C2 C3 1.387(9) .
C3 C4 1.382(9) .
C4 C5 1.373(9) .
C5 C6 1.395(9) .
C5 C13 1.501(9) .
C7 C8 1.495(9) .
C8 C9 1.383(9) .
C9 C10 1.404(9) .
C10 C11 1.376(10) .
C11 C12 1.380(9) .
C13 C14 1.520(9) .
C14 C15 1.380(9) .
C14 C18 1.382(8) .
C15 C16 1.390(9) .
C16 C17 1.368(9) .

loop_
_geom_torsion_atom_site_label_1
_geom_torsion_atom_site_label_2
_geom_torsion_atom_site_label_3
_geom_torsion_atom_site_label_4
_geom_torsion
_geom_torsion_site_symmetry_1
_geom_torsion_site_symmetry_2
_geom_torsion_site_symmetry_3
_geom_torsion_site_symmetry_4
C7 N1 C1 C2 -157.3(6) . . . .
C19 N1 C1 C2 81.3(7) . . . .
Cu1 N1 C1 C2 -39.7(6) . . . .
C6 N2 C2 C3 0.0(10) . . . .
Cu1 N2 C2 C3 175.1(5) . . . .
C6 N2 C2 C1 178.2(6) . . . .
Cu1 N2 C2 C1 -6.7(7) . . . .
N1 C1 C2 N2 31.9(8) . . . .
N1 C1 C2 C3 -150.0(7) . . . .
N2 C2 C3 C4 0.5(11) . . . .
C1 C2 C3 C4 -177.6(7) . . . .
C2 C3 C4 C5 -1.1(11) . . . .
C3 C4 C5 C6 1.3(10) . . . .
C3 C4 C5 C13 180.0(7) . . . .
C2 N2 C6 C5 0.2(9) . . . .
Cu1 N2 C6 C5 -174.1(5) . . . .
C4 C5 C6 N2 -0.9(10) . . . .
C13 C5 C6 N2 -179.6(6) . . . .
C1 N1 C7 C8 153.5(6) . . . .
C19 N1 C7 C8 -85.0(7) . . . .
Cu1 N1 C7 C8 36.7(6) . . . .
C12 N3 C8 C9 1.9(10) . . . .
Cu1 N3 C8 C9 -177.0(5) . . . .
C12 N3 C8 C7 -175.0(6) . . . .
Cu1 N3 C8 C7 6.0(7) . . . .
N1 C7 C8 N3 -29.2(8) . . . .
N1 C7 C8 C9 154.0(6) . . . .
N3 C8 C9 C10 -2.4(10) . . . .
C7 C8 C9 C10 174.3(7) . . . .
C8 C9 C10 C11 2.3(11) . . . .
C9 C10 C11 C12 -1.7(11) . . . .
C8 N3 C12 C11 -1.4(10) . . . .
Cu1 N3 C12 C11 177.3(5) . . . .
C10 C11 C12 N3 1.4(11) . . . .
C4 C5 C13 C14 128.2(7) . . . .
C6 C5 C13 C14 -53.2(9) . . . .
C5 C13 C14 C15 -41.1(9) . . . .
C5 C13 C14 C18 138.0(6) . . . .
C18 C14 C15 C16 0.1(9) . . . .
C13 C14 C15 C16 179.1(6) . . . .
C14 C15 C16 C17 -0.7(9) . . . .
C18 N4 C17 C16 0.7(9) . . . .
Cu1 N4 C17 C16 -171.9(5) 3_657 . . .
C15 C16 C17 N4 0.3(9) . . . .
C17 N4 C18 C14 -1.3(8) . . . .
Cu1 N4 C18 C14 171.3(4) 3_657 . . .
C15 C14 C18 N4 0.9(9) . . . .
C13 C14 C18 N4 -178.1(5) . . . .
Cu1 F1 B1 F3 -175.1(3) . . . .
Cu1 F1 B1 F2 64.2(7) . . . .
Cu1 F1 B1 F4 -55.7(8) . . . .
